data_7705633
loop_
_publ_author_name
'Saha, Anannya'
'Rajput, Amit'
'Gupta, Puneet'
'Mukherjee, Rabindranath'

_publ_section_title
;
 Probing the electronic structure of [Ru(L<sup>1</sup>)<sub>2</sub>]<sup>
 <i>Z</i> </sup> (<i>z</i> = 0, 1+ and 2+) (H<sub>2</sub>L<sup>1</sup>: a
 tridentate 2-aminophenol derivative) complexes in three ligand redox
 levels.
;
_journal_issue 43
_journal_name_full 'Dalton transactions (Cambridge, England : 2003)'
_journal_page_first 15355
_journal_page_last 15375
_journal_paper_doi 10.1039/d0dt03074k
_journal_volume 49
_journal_year 2020
_chemical_formula_moiety 'C54 H62 N2 O2 Ru S2, F6 P, C H Cl2, O'
_chemical_formula_sum 'C55 H63 Cl2 F6 N2 O3 P Ru S2'
_chemical_formula_weight 1181.13
_space_group_crystal_system monoclinic
_space_group_IT_number 14
_space_group_name_Hall '-P 2yn'
_space_group_name_H-M_alt 'P 1 21/n 1'
_atom_sites_solution_hydrogens geom
_atom_sites_solution_primary dual
_audit_creation_date 2019-04-19
_audit_creation_method
;
Olex2 1.2
(compiled 2018.05.29 svn.r3508 for OlexSys, GUI svn.r5506)
;
_audit_update_record
;
2019-06-27 deposited with the CCDC.	2020-10-07 downloaded from the CCDC.
;
_cell_angle_alpha 90
_cell_angle_beta 109.838(2)
_cell_angle_gamma 90
_cell_formula_units_Z 4
_cell_length_a 15.4686(3)
_cell_length_b 21.8136(3)
_cell_length_c 17.1423(3)
_cell_measurement_reflns_used 21837
_cell_measurement_temperature 100(2)
_cell_measurement_theta_max 66.1790
_cell_measurement_theta_min 3.3880
_cell_volume 5440.99(17)
_computing_cell_refinement 'CrysAlisPro 1.171.38.41 (Rigaku OD, 2015)'
_computing_data_collection 'CrysAlisPro 1.171.38.41 (Rigaku OD, 2015)'
_computing_data_reduction 'CrysAlisPro 1.171.38.41 (Rigaku OD, 2015)'
_computing_molecular_graphics 'Olex2 (Dolomanov et al., 2009)'
_computing_publication_material 'Olex2 (Dolomanov et al., 2009)'
_computing_structure_refinement 'ShelXL (Sheldrick, 2015)'
_computing_structure_solution 'ShelXT (Sheldrick, 2015)'
_diffrn_ambient_temperature 100(2)
_diffrn_detector 'CCD plate'
_diffrn_detector_area_resol_mean 7.9580
_diffrn_detector_type Eos
_diffrn_measured_fraction_theta_full 0.993
_diffrn_measured_fraction_theta_max 0.993
_diffrn_measurement_details
;
List of Runs (angles in degrees, time in seconds):

  # Type    Start    End  Width  t~exp~   \w     \q     \k     \f   Frames
#--------------------------------------------------------------------------
  1  \w    -29.00 108.00   1.00    1.50    --   26.33  38.00 120.00  137
  2  \w     57.00 121.00   1.00    1.50    --   26.33 178.00  30.00   64
  3  \w     57.00 121.00   1.00    1.50    --   26.33 178.00 -60.00   64
  4  \w    -12.00 102.00   1.00    1.50    --   26.33  57.00 -30.00  114
  5  \w    100.00 153.00   1.00    3.00    --   67.17 111.00-150.00   53
  6  \w     57.00 150.00   1.00    3.00    --   67.17 178.00  90.00   93
  7  \w     24.00 152.00   1.00    3.00    --   67.17  77.00 -60.00  128
  8  \w     -4.00 109.00   1.00    3.00    --   67.17 -94.00  30.00  113
  9  \w    100.00 153.00   1.00    3.00    --   67.17 111.00 -30.00   53
 10  \w    100.00 153.00   1.00    3.00    --   67.17 111.00   0.00   53
 11  \w     86.00 178.00   1.00    6.00    --  108.00 138.00 120.00   92
 12  \w     28.00 158.00   1.00    6.00    --  108.00 -43.00-150.00  130
 13  \w     25.00 178.00   1.00    6.00    --  108.00 -32.00 -30.00  153
 14  \w     22.00 153.00   1.00    6.00    --  108.00 -80.00-170.77  131
 15  \w    101.00 178.00   1.00    6.00    --  108.00 104.00 150.00   77
 16  \w     69.00 178.00   1.00    6.00    --  108.00  54.00-120.00  109
 17  \w     19.00 158.00   1.00    6.00    --  108.00 -89.00   0.00  139
 18  \w     28.00 158.00   1.00    6.00    --  108.00 -43.00  90.00  130
 19  \w     21.00 113.00   1.00    6.00    --  108.00-104.00 -30.00   92
 20  \w     71.00 178.00   1.00    6.00    --  108.00  65.00 -90.00  107
 21  \w    101.00 147.00   1.00    6.00    --  108.00 104.00-150.00   46
 22  \w     86.00 112.00   1.00    6.00    --  108.00 138.00 -30.00   26
 23  \w     76.00 101.00   1.00    6.00    --  108.00  73.00  23.51   25
 24  \w    105.00 144.00   1.00    6.00    --  108.00 104.00 -60.00   39
 25  \w     73.00 107.00   1.00    6.00    --  108.00-104.00 120.00   34
 26  \w    123.00 149.00   1.00    6.00    --  108.00  43.00-180.00   26
 27  \w     60.00 113.00   1.00    6.00    --  108.00  43.00-180.00   53
 28  \w     22.00  53.00   1.00    6.00    --  108.00-104.00 120.00   31
 29  \w     91.00 117.00   1.00    6.00    --  108.00  65.00-180.00   26
 30  \w    123.00 149.00   1.00    6.00    --  108.00 -21.00 -60.00   26
 31  \w     48.00 116.00   1.00    6.00    --  108.00-120.00 -60.12   68
 32  \w     86.00 120.00   1.00    6.00    --  108.00-127.00-126.16   34
 33  \w     97.00 123.00   1.00    6.00    --  108.00  65.00  60.00   26
;
_diffrn_measurement_device 'four-circle diffractometer'
_diffrn_measurement_device_type 'SuperNova, Dual, Cu at zero, Eos'
_diffrn_measurement_method '\w scans'
_diffrn_orient_matrix_type 'CrysAlisPro convention (1999,Acta A55,543-557)'
_diffrn_orient_matrix_UB_11 0.0541132000
_diffrn_orient_matrix_UB_12 0.0421990000
_diffrn_orient_matrix_UB_13 0.0721301000
_diffrn_orient_matrix_UB_21 0.0403129000
_diffrn_orient_matrix_UB_22 0.0344091000
_diffrn_orient_matrix_UB_23 -0.0582934000
_diffrn_orient_matrix_UB_31 -0.0815672000
_diffrn_orient_matrix_UB_32 0.0449663000
_diffrn_orient_matrix_UB_33 -0.0230616000
_diffrn_radiation_monochromator mirror
_diffrn_radiation_probe x-ray
_diffrn_radiation_type CuK\a
_diffrn_radiation_wavelength 1.54184
_diffrn_reflns_av_R_equivalents 0.0315
_diffrn_reflns_av_unetI/netI 0.0270
_diffrn_reflns_Laue_measured_fraction_full 0.993
_diffrn_reflns_Laue_measured_fraction_max 0.993
_diffrn_reflns_limit_h_max 18
_diffrn_reflns_limit_h_min -18
_diffrn_reflns_limit_k_max 25
_diffrn_reflns_limit_k_min -25
_diffrn_reflns_limit_l_max 19
_diffrn_reflns_limit_l_min -20
_diffrn_reflns_number 37248
_diffrn_reflns_point_group_measured_fraction_full 0.993
_diffrn_reflns_point_group_measured_fraction_max 0.993
_diffrn_reflns_theta_full 66.292
_diffrn_reflns_theta_max 66.292
_diffrn_reflns_theta_min 3.408
_diffrn_source 'micro-focus sealed X-ray tube'
_diffrn_source_type 'SuperNova (Cu) X-ray Source'
_exptl_absorpt_coefficient_mu 4.781
_exptl_absorpt_correction_T_max 1.00000
_exptl_absorpt_correction_T_min 0.63439
_exptl_absorpt_correction_type multi-scan
_exptl_absorpt_process_details
;
CrysAlisPro 1.171.38.41 (Rigaku Oxford Diffraction, 2015)
Empirical absorption correction using spherical harmonics,
 implemented in SCALE3 ABSPACK scaling algorithm.
;
_exptl_crystal_colour purple
_exptl_crystal_density_diffrn 1.442
_exptl_crystal_density_method 'not measured'
_exptl_crystal_description block
_exptl_crystal_F_000 2440
_exptl_crystal_size_max 1.0
_exptl_crystal_size_mid 0.8
_exptl_crystal_size_min 0.5
_refine_diff_density_max 2.267
_refine_diff_density_min -1.387
_refine_diff_density_rms 0.137
_refine_ls_extinction_method none
_refine_ls_goodness_of_fit_ref 1.047
_refine_ls_hydrogen_treatment constr
_refine_ls_matrix_type full
_refine_ls_number_parameters 706
_refine_ls_number_reflns 9481
_refine_ls_number_restraints 28
_refine_ls_restrained_S_all 1.072
_refine_ls_R_factor_all 0.0686
_refine_ls_R_factor_gt 0.0658
_refine_ls_shift/su_max 0.000
_refine_ls_shift/su_mean 0.000
_refine_ls_structure_factor_coef Fsqd
_refine_ls_weighting_details 'w=1/[\s^2^(Fo^2^)+(0.1175P)^2^+20.3714P] where P=(Fo^2^+2Fc^2^)/3'
_refine_ls_weighting_scheme calc
_refine_ls_wR_factor_gt 0.1890
_refine_ls_wR_factor_ref 0.1934
_reflns_Friedel_coverage 0.000
_reflns_number_gt 8884
_reflns_number_total 9481
_reflns_threshold_expression 'I > 2\s(I)'
_cod_data_source_file d0dt03074k2.cif
_cod_data_source_block ruox1rep_lt
_cod_depositor_comments 'Adding full bibliography for 7705632--7705637.cif.'
_cod_database_code 7705633
_shelx_shelxl_version_number 2017/1
_chemical_oxdiff_formula 'Ru C H N O S Cl'
_shelx_space_group_comment
;
The symmetry employed for this shelxl refinement is uniquely defined
by the following loop, which should always be used as a source of
symmetry information in preference to the above space-group names.
They are only intended as comments.
;
_reflns_odcompleteness_completeness 97.60
_reflns_odcompleteness_iscentric 1
_reflns_odcompleteness_theta 66.97
_olex2_refinement_description
;
1. Fixed Uiso
 At 1.2 times of:
  All C(H) groups, All C(H,H) groups
 At 1.5 times of:
  All C(H,H,H) groups
2. Restrained distances
 C55-Cl01
 1.32 with sigma of 0.02
 C55-Cl1
 1.35 with sigma of 0.02
 Cl1-C55
 1.57 with sigma of 0.02
3. Rigid bond restraints
 Cl2, C55
 with sigma for 1-2 distances of 0.01 and sigma for 1-3 distances of 0.01
4. Uiso/Uaniso restraints and constraints
Cl2: within 2A with sigma of 0.01 and sigma for terminal atoms of 0.02
Cl01: within 2A with sigma of 0.01 and sigma for terminal atoms of 0.02
Cl01 \\sim C55: within 2A with sigma of 0.01 and sigma for terminal atoms of
0.02
Uanis(Cl2) \\sim Ueq: with sigma of 0.01 and sigma for terminal atoms of 0.02
Uanis(Cl01) \\sim Ueq: with sigma of 0.01 and sigma for terminal atoms of 0.02
Uanis(Cl1) \\sim Ueq: with sigma of 0.01 and sigma for terminal atoms of 0.02
5. Others
 Fixed Sof: F7(0.6) F6(0.6) H55A(0.5) H55B(0.5) Cl01(0.3) Cl2(0.5) F5(0.4)
 F8(0.4) O4(0.5) Cl3(0.5) Cl1(0.7) O3(0.5)
6.a Secondary CH2 refined with riding coordinates:
 C48(H48A,H48B), C55(H55A,H55B), C21(H21A,H21B)
6.b Aromatic/amide H refined with riding coordinates:
 C40(H40), C43(H43), C34(H34), C13(H13), C7(H7), C24(H24), C46(H46), C23(H23),
 C19(H19), C44(H44), C27(H27), C17(H17), C18(H18), C16(H16), C25(H25), C45(H45),
  C50(H50), C26(H26), C54(H54), C53(H53), C51(H51), C52(H52)
6.c Idealised Me refined as rotating group:
 C37(H37A,H37B,H37C), C33(H33A,H33B,H33C), C38(H38A,H38B,H38C), C32(H32A,H32B,
 H32C), C6(H6A,H6B,H6C), C4(H4A,H4B,H4C), C39(H39A,H39B,H39C), C5(H5A,H5B,H5C),
 C31(H31A,H31B,H31C), C11(H11A,H11B,H11C), C12(H12A,H12B,H12C), C10(H10A,H10B,
 H10C)
;
_olex2_date_sample_data_collection 2019-04-14
_olex2_submission_special_instructions 'No special instructions were received'
_oxdiff_exptl_absorpt_empirical_details
;
Empirical correction (ABSPACK) includes:
- Absorption correction using spherical harmonics
- Frame scaling
;
_oxdiff_exptl_absorpt_empirical_full_max 1.464
_oxdiff_exptl_absorpt_empirical_full_min 0.731

loop_
_space_group_symop_operation_xyz
'x, y, z'
'-x+1/2, y+1/2, -z+1/2'
'-x, -y, -z'
'x-1/2, -y-1/2, z-1/2'

loop_
_atom_site_label
_atom_site_type_symbol
_atom_site_fract_x
_atom_site_fract_y
_atom_site_fract_z
_atom_site_U_iso_or_equiv
_atom_site_adp_type
_atom_site_occupancy
_atom_site_site_symmetry_order
_atom_site_calc_flag
_atom_site_refinement_flags_posn
_atom_site_refinement_flags_adp
_atom_site_refinement_flags_occupancy
_atom_site_disorder_assembly
_atom_site_disorder_group
Ru01 Ru 0.35310(2) 0.43191(2) 0.69736(2) 0.02420(15) Uani 1 1 d . . . . .
S2 S 0.26402(8) 0.37850(5) 0.75972(7) 0.0275(3) Uani 1 1 d . . . . .
S1 S 0.24284(8) 0.40208(5) 0.57302(7) 0.0296(3) Uani 1 1 d . . . . .
P1 P 0.49182(18) 0.21220(9) 0.82429(13) 0.0722(6) Uani 1 1 d . . . . .
O1 O 0.4650(2) 0.43664(14) 0.8013(2) 0.0270(7) Uani 1 1 d . . . . .
O2 O 0.4121(2) 0.49782(14) 0.6488(2) 0.0275(7) Uani 1 1 d . . . . .
N2 N 0.3006(3) 0.50607(18) 0.7312(2) 0.0263(8) Uani 1 1 d . . . . .
N1 N 0.4321(3) 0.36889(17) 0.6710(2) 0.0280(8) Uani 1 1 d . . . . .
C41 C 0.3542(3) 0.5566(2) 0.7361(3) 0.0248(9) Uani 1 1 d . . . . .
C29 C 0.4726(3) 0.5989(2) 0.6824(3) 0.0262(9) Uani 1 1 d . . . . .
C1 C 0.5372(3) 0.4149(2) 0.7878(3) 0.0276(9) Uani 1 1 d . . . . .
C40 C 0.3589(3) 0.6102(2) 0.7833(3) 0.0263(9) Uani 1 1 d . . . . .
H40 H 0.320418 0.614632 0.814473 0.032 Uiso 1 1 calc R . . . .
F7 F 0.5085(5) 0.2403(2) 0.9125(3) 0.0521(15) Uani 0.6 1 d . . P A 1
C35 C 0.4200(3) 0.6560(2) 0.7837(3) 0.0275(9) Uani 1 1 d . . . . .
C42 C 0.2234(3) 0.5020(2) 0.7558(3) 0.0281(9) Uani 1 1 d . . . . .
C14 C 0.5223(3) 0.37837(19) 0.7140(3) 0.0271(9) Uani 1 1 d . . . . .
C28 C 0.4147(3) 0.5494(2) 0.6877(3) 0.0247(9) Uani 1 1 d . . . . .
C43 C 0.1675(3) 0.5516(3) 0.7601(3) 0.0341(10) Uani 1 1 d . . . . .
H43 H 0.182087 0.591173 0.748477 0.041 Uiso 1 1 calc R . . . .
C36 C 0.4366(4) 0.7114(2) 0.8410(3) 0.0327(10) Uani 1 1 d . . . . .
F6 F 0.4283(4) 0.2686(2) 0.7811(3) 0.0487(14) Uani 0.6 1 d . . P A .
C34 C 0.4741(3) 0.6492(2) 0.7311(3) 0.0282(9) Uani 1 1 d . . . . .
H34 H 0.513253 0.681225 0.729698 0.034 Uiso 1 1 calc R . . . .
F1 F 0.4055(4) 0.1767(2) 0.8312(4) 0.1014(17) Uani 1 1 d . . . . .
C8 C 0.6859(3) 0.3719(2) 0.7444(3) 0.0320(10) Uani 1 1 d . . . . .
C2 C 0.6274(3) 0.4249(2) 0.8444(3) 0.0295(10) Uani 1 1 d . . . . .
C47 C 0.1964(3) 0.4423(2) 0.7703(3) 0.0301(10) Uani 1 1 d . . . . .
C22 C 0.1715(4) 0.5024(2) 0.4780(3) 0.0335(11) Uani 1 1 d . . . . .
C15 C 0.3948(3) 0.3262(2) 0.6070(3) 0.0313(10) Uani 1 1 d . . . . .
C48 C 0.3293(3) 0.3621(2) 0.8698(3) 0.0317(10) Uani 1 1 d . . . . .
H48A H 0.383388 0.337992 0.873988 0.038 Uiso 1 1 calc R . . . .
H48B H 0.349370 0.400238 0.899649 0.038 Uiso 1 1 calc R . . . .
C13 C 0.5997(3) 0.3586(2) 0.6934(3) 0.0305(10) Uani 1 1 d . . . . .
H13 H 0.591009 0.336670 0.644795 0.037 Uiso 1 1 calc R . . . .
C37 C 0.4518(4) 0.7701(2) 0.7985(3) 0.0380(12) Uani 1 1 d . . . . .
H37A H 0.506395 0.766029 0.784308 0.057 Uiso 1 1 calc GR . . . .
H37B H 0.458421 0.804198 0.835541 0.057 Uiso 1 1 calc GR . . . .
H37C H 0.399948 0.776936 0.749104 0.057 Uiso 1 1 calc GR . . . .
C20 C 0.3035(4) 0.3370(2) 0.5549(3) 0.0322(10) Uani 1 1 d . . . . .
C55 C 0.6492(4) 0.1346(2) 0.7311(4) 0.0414(12) Uani 1 1 d D U . . .
H55A H 0.593521 0.145593 0.741772 0.050 Uiso 0.5 1 calc R . P B 2
H55B H 0.694284 0.122500 0.783653 0.050 Uiso 0.5 1 calc R . P B 2
C7 C 0.6981(3) 0.4036(2) 0.8205(3) 0.0316(10) Uani 1 1 d . . . . .
H7 H 0.757838 0.410227 0.856133 0.038 Uiso 1 1 calc R . . . .
C21 C 0.2417(4) 0.4527(3) 0.4863(3) 0.0354(11) Uani 1 1 d . . . . .
H21A H 0.302008 0.470659 0.497119 0.042 Uiso 1 1 calc R . . . .
H21B H 0.226013 0.429264 0.435287 0.042 Uiso 1 1 calc R . . . .
C24 C 0.0161(4) 0.5395(3) 0.4224(4) 0.0446(13) Uani 1 1 d . . . . .
H24 H -0.044547 0.533643 0.388583 0.054 Uiso 1 1 calc R . . . .
C3 C 0.6422(4) 0.4604(2) 0.9251(3) 0.0345(11) Uani 1 1 d . . . . .
F2 F 0.5543(5) 0.1545(3) 0.8658(4) 0.1080(19) Uani 1 1 d . . . . .
C33 C 0.4718(4) 0.5817(3) 0.5369(3) 0.0388(12) Uani 1 1 d . . . . .
H33A H 0.438651 0.543995 0.533519 0.058 Uiso 1 1 calc GR . . . .
H33B H 0.509898 0.578839 0.502992 0.058 Uiso 1 1 calc GR . . . .
H33C H 0.429100 0.614861 0.517729 0.058 Uiso 1 1 calc GR . . . .
C30 C 0.5323(4) 0.5934(2) 0.6274(3) 0.0314(10) Uani 1 1 d . . . . .
C38 C 0.3555(4) 0.7231(2) 0.8714(4) 0.0425(13) Uani 1 1 d . . . . .
H38A H 0.300168 0.727893 0.824570 0.064 Uiso 1 1 calc GR . . . .
H38B H 0.366671 0.759707 0.904415 0.064 Uiso 1 1 calc GR . . . .
H38C H 0.348814 0.688959 0.904302 0.064 Uiso 1 1 calc GR . . . .
C46 C 0.1173(4) 0.4331(2) 0.7898(4) 0.0380(12) Uani 1 1 d . . . . .
H46 H 0.099308 0.393608 0.798085 0.046 Uiso 1 1 calc R . . . .
C49 C 0.2693(4) 0.3275(3) 0.9073(3) 0.0389(12) Uani 1 1 d . . . . .
C23 C 0.0810(4) 0.4941(3) 0.4282(3) 0.0398(12) Uani 1 1 d . . . . .
H23 H 0.063389 0.457849 0.398329 0.048 Uiso 1 1 calc R . . . .
C19 C 0.2578(4) 0.2955(3) 0.4928(4) 0.0408(12) Uani 1 1 d . . . . .
H19 H 0.197917 0.303225 0.458222 0.049 Uiso 1 1 calc R . . . .
F3 F 0.4712(5) 0.1812(2) 0.7352(3) 0.112(2) Uani 1 1 d . . . . .
C32 C 0.6013(4) 0.5407(2) 0.6582(3) 0.0346(11) Uani 1 1 d . . . . .
H32A H 0.637272 0.547256 0.715377 0.052 Uiso 1 1 calc GR . . . .
H32B H 0.641047 0.539157 0.625722 0.052 Uiso 1 1 calc GR . . . .
H32C H 0.568619 0.502575 0.652702 0.052 Uiso 1 1 calc GR . . . .
C44 C 0.0900(4) 0.5408(3) 0.7818(4) 0.0421(13) Uani 1 1 d . . . . .
H44 H 0.053844 0.573800 0.786367 0.050 Uiso 1 1 calc R . . . .
C27 C 0.1962(4) 0.5570(3) 0.5212(4) 0.0412(12) Uani 1 1 d . . . . .
H27 H 0.257016 0.563479 0.554433 0.049 Uiso 1 1 calc R . . . .
C17 C 0.3915(4) 0.2307(2) 0.5360(4) 0.0453(13) Uani 1 1 d . . . . .
H17 H 0.420345 0.194517 0.529955 0.054 Uiso 1 1 calc R . . . .
C18 C 0.3028(5) 0.2425(3) 0.4834(4) 0.0475(14) Uani 1 1 d . . . . .
H18 H 0.273371 0.214824 0.441635 0.057 Uiso 1 1 calc R . . . .
C6 C 0.5908(4) 0.4282(3) 0.9763(4) 0.0467(14) Uani 1 1 d . . . . .
H6A H 0.526088 0.428169 0.945644 0.070 Uiso 1 1 calc GR . . . .
H6B H 0.602046 0.449701 1.027688 0.070 Uiso 1 1 calc GR . . . .
H6C H 0.612258 0.386777 0.987494 0.070 Uiso 1 1 calc GR . . . .
C4 C 0.6077(4) 0.5263(2) 0.9056(3) 0.0393(12) Uani 1 1 d . . . . .
H4A H 0.644554 0.547301 0.878906 0.059 Uiso 1 1 calc GR . . . .
H4B H 0.612204 0.547053 0.956230 0.059 Uiso 1 1 calc GR . . . .
H4C H 0.544807 0.525839 0.869547 0.059 Uiso 1 1 calc GR . . . .
C16 C 0.4376(4) 0.2718(2) 0.5972(3) 0.0366(11) Uani 1 1 d . . . . .
H16 H 0.497176 0.263279 0.631889 0.044 Uiso 1 1 calc R . . . .
C39 C 0.5234(4) 0.6986(3) 0.9159(4) 0.0485(14) Uani 1 1 d . . . . .
H39A H 0.513670 0.662984 0.944831 0.073 Uiso 1 1 calc GR . . . .
H39B H 0.536409 0.733229 0.952562 0.073 Uiso 1 1 calc GR . . . .
H39C H 0.574358 0.691453 0.897103 0.073 Uiso 1 1 calc GR . . . .
C9 C 0.7721(4) 0.3565(3) 0.7234(3) 0.0428(13) Uani 1 1 d . . . . .
C5 C 0.7446(4) 0.4626(3) 0.9787(4) 0.0473(14) Uani 1 1 d . . . . .
H5A H 0.766962 0.421674 0.993194 0.071 Uiso 1 1 calc GR . . . .
H5B H 0.751906 0.485657 1.028218 0.071 Uiso 1 1 calc GR . . . .
H5C H 0.778726 0.481938 0.947985 0.071 Uiso 1 1 calc GR . . . .
F4 F 0.5784(5) 0.2457(3) 0.8142(5) 0.121(2) Uani 1 1 d . . . . .
C25 C 0.0411(4) 0.5933(3) 0.4665(4) 0.0464(13) Uani 1 1 d . . . . .
H25 H -0.002664 0.623304 0.463239 0.056 Uiso 1 1 calc R . . . .
C45 C 0.0657(4) 0.4827(3) 0.7967(4) 0.0452(13) Uani 1 1 d . . . . .
H45 H 0.013860 0.476796 0.811592 0.054 Uiso 1 1 calc R . . . .
Cl01 Cl 0.6525(4) 0.0620(3) 0.7465(5) 0.0723(16) Uani 0.3 1 d D U P C 1
C31 C 0.5858(4) 0.6525(2) 0.6289(4) 0.0441(13) Uani 1 1 d . . . . .
H31A H 0.543517 0.686002 0.610115 0.066 Uiso 1 1 calc GR . . . .
H31B H 0.621513 0.648283 0.593055 0.066 Uiso 1 1 calc GR . . . .
H31C H 0.625957 0.660471 0.684463 0.066 Uiso 1 1 calc GR . . . .
C50 C 0.2240(5) 0.3575(3) 0.9526(4) 0.0576(16) Uani 1 1 d . . . . .
H50 H 0.234772 0.399037 0.963857 0.069 Uiso 1 1 calc R . . . .
C26 C 0.1309(5) 0.6023(3) 0.5153(4) 0.0490(14) Uani 1 1 d . . . . .
H26 H 0.148284 0.638757 0.544587 0.059 Uiso 1 1 calc R . . . .
C54 C 0.2562(4) 0.2651(3) 0.8941(4) 0.0483(14) Uani 1 1 d . . . . .
H54 H 0.287618 0.244018 0.864868 0.058 Uiso 1 1 calc R . . . .
C11 C 0.8370(6) 0.3179(4) 0.7924(4) 0.079(3) Uani 1 1 d . . . . .
H11A H 0.845898 0.337231 0.844842 0.118 Uiso 1 1 calc GR . . . .
H11B H 0.895098 0.314332 0.783948 0.118 Uiso 1 1 calc GR . . . .
H11C H 0.811112 0.277898 0.791869 0.118 Uiso 1 1 calc GR . . . .
C53 C 0.1965(5) 0.2344(3) 0.9241(4) 0.064(2) Uani 1 1 d . . . . .
H53 H 0.188597 0.192360 0.915520 0.076 Uiso 1 1 calc R . . . .
C12 C 0.7498(4) 0.3228(4) 0.6417(4) 0.0581(17) Uani 1 1 d . . . . .
H12A H 0.717808 0.285515 0.643942 0.087 Uiso 1 1 calc GR . . . .
H12B H 0.805673 0.313415 0.631599 0.087 Uiso 1 1 calc GR . . . .
H12C H 0.711612 0.348231 0.597699 0.087 Uiso 1 1 calc GR . . . .
Cl2 Cl 0.7309(6) 0.1424(5) 0.6746(5) 0.145(3) Uani 0.5 1 d . U P C 1
C10 C 0.8200(5) 0.4165(4) 0.7159(5) 0.067(2) Uani 1 1 d . . . . .
H10A H 0.779688 0.440718 0.671733 0.100 Uiso 1 1 calc GR . . . .
H10B H 0.875172 0.407527 0.704211 0.100 Uiso 1 1 calc GR . . . .
H10C H 0.835298 0.438813 0.767052 0.100 Uiso 1 1 calc GR . . . .
C51 C 0.1623(6) 0.3267(4) 0.9821(6) 0.081(3) Uani 1 1 d . . . . .
H51 H 0.131115 0.347688 1.011580 0.097 Uiso 1 1 calc R . . . .
C52 C 0.1481(6) 0.2646(4) 0.9668(5) 0.073(2) Uani 1 1 d . . . . .
H52 H 0.106356 0.243508 0.985151 0.088 Uiso 1 1 calc R . . . .
F5 F 0.5461(6) 0.2728(5) 0.8866(5) 0.055(3) Uani 0.4 1 d . . P A 2
F8 F 0.3833(5) 0.2204(3) 0.7672(4) 0.0291(14) Uani 0.4 1 d . . P A .
O4 O -0.0336(4) 0.4226(4) 0.9539(4) 0.0270(15) Uani 0.5 1 d . . P D 3
Cl3 Cl 0.6816(6) 0.1864(5) 0.7038(8) 0.219(7) Uani 0.5 1 d . . P C 2
Cl1 Cl 0.6280(14) 0.0783(7) 0.6736(11) 0.396(9) Uani 0.7 1 d D U P C .
O3 O -0.0096(8) 0.4551(4) 0.9902(10) 0.072(3) Uani 0.5 1 d . . P E 4

loop_
_atom_site_aniso_label
_atom_site_aniso_U_11
_atom_site_aniso_U_22
_atom_site_aniso_U_33
_atom_site_aniso_U_23
_atom_site_aniso_U_13
_atom_site_aniso_U_12
Ru01 0.0277(2) 0.0200(2) 0.0284(2) -0.00111(12) 0.01415(16) -0.00121(12)
S2 0.0294(6) 0.0253(5) 0.0301(6) 0.0008(4) 0.0130(4) -0.0037(4)
S1 0.0316(6) 0.0294(6) 0.0306(6) -0.0032(4) 0.0143(5) -0.0033(4)
P1 0.1023(16) 0.0473(10) 0.0643(12) 0.0105(9) 0.0245(11) 0.0071(10)
O1 0.0279(16) 0.0248(16) 0.0305(17) -0.0011(12) 0.0128(14) -0.0004(12)
O2 0.0341(17) 0.0215(15) 0.0317(16) -0.0027(13) 0.0176(14) -0.0016(13)
N2 0.0278(19) 0.027(2) 0.0268(19) 0.0024(15) 0.0121(16) 0.0009(15)
N1 0.034(2) 0.0205(18) 0.034(2) -0.0006(15) 0.0177(17) -0.0034(15)
C41 0.028(2) 0.023(2) 0.024(2) 0.0040(17) 0.0110(18) 0.0016(18)
C29 0.032(2) 0.021(2) 0.029(2) 0.0042(17) 0.0148(19) 0.0011(17)
C1 0.034(2) 0.020(2) 0.033(2) 0.0040(18) 0.017(2) 0.0003(18)
C40 0.032(2) 0.024(2) 0.026(2) 0.0029(17) 0.0135(18) 0.0074(18)
F7 0.086(4) 0.028(3) 0.040(3) 0.005(2) 0.019(3) -0.009(3)
C35 0.034(2) 0.024(2) 0.025(2) 0.0012(18) 0.0100(19) 0.0044(18)
C42 0.026(2) 0.032(2) 0.026(2) 0.0034(18) 0.0092(18) 0.0014(18)
C14 0.034(2) 0.016(2) 0.035(2) 0.0031(17) 0.018(2) 0.0005(17)
C28 0.028(2) 0.024(2) 0.025(2) 0.0005(17) 0.0120(18) 0.0022(18)
C43 0.031(2) 0.036(3) 0.037(3) 0.004(2) 0.015(2) 0.007(2)
C36 0.047(3) 0.024(2) 0.029(2) -0.0010(19) 0.016(2) 0.004(2)
F6 0.084(4) 0.025(3) 0.039(3) 0.009(2) 0.024(3) 0.017(3)
C34 0.036(2) 0.020(2) 0.032(2) 0.0010(18) 0.016(2) 0.0004(18)
F1 0.132(5) 0.068(3) 0.111(4) 0.013(3) 0.050(4) -0.003(3)
C8 0.036(3) 0.027(2) 0.037(3) 0.009(2) 0.017(2) 0.0075(19)
C2 0.034(2) 0.025(2) 0.033(2) 0.0071(18) 0.016(2) 0.0033(18)
C47 0.028(2) 0.032(2) 0.032(2) 0.001(2) 0.013(2) 0.0024(19)
C22 0.039(3) 0.037(3) 0.026(2) 0.006(2) 0.014(2) -0.002(2)
C15 0.042(3) 0.021(2) 0.038(3) -0.0035(19) 0.022(2) -0.0069(19)
C48 0.032(2) 0.030(2) 0.030(2) 0.0036(19) 0.0072(19) -0.0010(19)
C13 0.042(3) 0.019(2) 0.036(3) 0.0046(18) 0.021(2) 0.0047(19)
C37 0.056(3) 0.024(2) 0.040(3) -0.008(2) 0.026(2) -0.005(2)
C20 0.042(3) 0.024(2) 0.038(3) -0.005(2) 0.023(2) -0.007(2)
C55 0.039(3) 0.036(3) 0.048(3) -0.006(2) 0.014(2) -0.002(2)
C7 0.031(2) 0.030(2) 0.036(3) 0.009(2) 0.013(2) 0.0033(19)
C21 0.041(3) 0.041(3) 0.029(2) 0.000(2) 0.018(2) -0.004(2)
C24 0.038(3) 0.056(4) 0.039(3) 0.014(3) 0.011(2) 0.002(3)
C3 0.036(3) 0.040(3) 0.029(2) 0.004(2) 0.013(2) 0.002(2)
F2 0.134(5) 0.071(3) 0.100(4) 0.027(3) 0.015(4) 0.020(3)
C33 0.057(3) 0.034(3) 0.033(3) 0.003(2) 0.024(2) 0.004(2)
C30 0.043(3) 0.023(2) 0.036(3) 0.0011(19) 0.024(2) -0.002(2)
C38 0.060(3) 0.029(3) 0.049(3) -0.005(2) 0.032(3) 0.002(2)
C46 0.030(3) 0.040(3) 0.045(3) 0.004(2) 0.014(2) -0.005(2)
C49 0.036(3) 0.041(3) 0.035(3) 0.009(2) 0.006(2) 0.000(2)
C23 0.043(3) 0.040(3) 0.037(3) 0.001(2) 0.014(2) -0.002(2)
C19 0.047(3) 0.039(3) 0.043(3) -0.009(2) 0.024(2) -0.011(2)
F3 0.198(7) 0.066(3) 0.073(3) 0.004(3) 0.045(4) 0.024(4)
C32 0.038(3) 0.032(3) 0.043(3) 0.000(2) 0.027(2) -0.001(2)
C44 0.032(3) 0.048(3) 0.051(3) 0.000(3) 0.020(2) 0.009(2)
C27 0.041(3) 0.040(3) 0.039(3) 0.003(2) 0.009(2) 0.000(2)
C17 0.062(4) 0.023(2) 0.059(4) -0.010(2) 0.032(3) -0.003(2)
C18 0.067(4) 0.032(3) 0.053(3) -0.020(3) 0.033(3) -0.018(3)
C6 0.052(3) 0.059(4) 0.032(3) 0.010(2) 0.019(3) 0.000(3)
C4 0.045(3) 0.037(3) 0.034(3) -0.007(2) 0.012(2) 0.002(2)
C16 0.047(3) 0.023(2) 0.045(3) -0.003(2) 0.023(2) -0.002(2)
C39 0.056(3) 0.040(3) 0.040(3) -0.010(2) 0.004(3) 0.008(3)
C9 0.034(3) 0.062(4) 0.036(3) 0.012(3) 0.017(2) 0.016(3)
C5 0.041(3) 0.057(4) 0.040(3) -0.006(3) 0.009(2) 0.003(3)
F4 0.131(5) 0.078(4) 0.175(7) 0.028(4) 0.081(5) -0.001(3)
C25 0.052(3) 0.045(3) 0.045(3) 0.012(3) 0.020(3) 0.012(3)
C45 0.029(3) 0.057(4) 0.056(3) 0.000(3) 0.023(2) -0.001(2)
Cl01 0.056(3) 0.069(3) 0.091(4) 0.000(3) 0.023(3) -0.013(3)
C31 0.061(3) 0.032(3) 0.056(3) -0.006(2) 0.042(3) -0.011(2)
C50 0.069(4) 0.052(4) 0.061(4) 0.005(3) 0.033(3) -0.001(3)
C26 0.062(4) 0.038(3) 0.048(3) 0.000(3) 0.020(3) 0.003(3)
C54 0.055(3) 0.038(3) 0.044(3) 0.011(2) 0.007(3) -0.005(3)
C11 0.079(5) 0.115(7) 0.048(4) 0.027(4) 0.029(4) 0.070(5)
C53 0.075(5) 0.052(4) 0.051(4) 0.022(3) 0.005(3) -0.019(3)
C12 0.049(3) 0.081(5) 0.053(4) 0.002(3) 0.028(3) 0.019(3)
Cl2 0.136(5) 0.159(6) 0.135(5) -0.001(5) 0.038(4) 0.017(5)
C10 0.044(3) 0.109(6) 0.056(4) 0.005(4) 0.028(3) -0.012(4)
C51 0.092(6) 0.088(6) 0.088(6) 0.025(5) 0.062(5) 0.012(5)
C52 0.067(5) 0.084(6) 0.073(5) 0.032(4) 0.029(4) -0.013(4)
F5 0.034(4) 0.068(6) 0.044(5) -0.023(5) -0.010(4) 0.025(4)
F8 0.035(3) 0.024(3) 0.033(3) 0.003(3) 0.017(3) -0.001(3)
O4 0.012(3) 0.047(4) 0.023(3) 0.026(3) 0.008(2) 0.000(3)
Cl3 0.110(5) 0.186(9) 0.294(13) 0.156(9) -0.019(7) -0.046(6)
Cl1 0.398(12) 0.409(13) 0.416(12) 0.034(9) 0.184(9) -0.023(9)
O3 0.056(6) 0.032(5) 0.152(11) -0.001(6) 0.065(7) 0.013(4)

loop_
_atom_type_symbol
_atom_type_description
_atom_type_scat_dispersion_real
_atom_type_scat_dispersion_imag
_atom_type_scat_source
C C 0.0181 0.0091 'International Tables Vol C Tables 4.2.6.8 and 6.1.1.4'
H H 0.0000 0.0000 'International Tables Vol C Tables 4.2.6.8 and 6.1.1.4'
Cl Cl 0.3639 0.7018 'International Tables Vol C Tables 4.2.6.8 and 6.1.1.4'
F F 0.0727 0.0534 'International Tables Vol C Tables 4.2.6.8 and 6.1.1.4'
N N 0.0311 0.0180 'International Tables Vol C Tables 4.2.6.8 and 6.1.1.4'
O O 0.0492 0.0322 'International Tables Vol C Tables 4.2.6.8 and 6.1.1.4'
P P 0.2955 0.4335 'International Tables Vol C Tables 4.2.6.8 and 6.1.1.4'
Ru Ru 0.0552 3.2960 'International Tables Vol C Tables 4.2.6.8 and 6.1.1.4'
S S 0.3331 0.5567 'International Tables Vol C Tables 4.2.6.8 and 6.1.1.4'

loop_
_geom_angle_atom_site_label_1
_geom_angle_atom_site_label_2
_geom_angle_atom_site_label_3
_geom_angle
_geom_angle_site_symmetry_1
_geom_angle_site_symmetry_3
_geom_angle_publ_flag
S2 Ru01 S1 85.20(4) . . ?
O1 Ru01 S2 94.85(10) . . ?
O1 Ru01 S1 164.61(9) . . ?
O1 Ru01 O2 87.43(13) . . ?
O2 Ru01 S2 164.69(9) . . ?
O2 Ru01 S1 96.58(10) . . ?
N2 Ru01 S2 84.77(11) . . ?
N2 Ru01 S1 104.53(11) . . ?
N2 Ru01 O1 90.79(14) . . ?
N2 Ru01 O2 80.06(14) . . ?
N2 Ru01 N1 166.82(16) . . ?
N1 Ru01 S2 105.29(11) . . ?
N1 Ru01 S1 85.09(12) . . ?
N1 Ru01 O1 80.04(15) . . ?
N1 Ru01 O2 90.01(14) . . ?
C47 S2 Ru01 96.64(17) . . ?
C47 S2 C48 100.5(2) . . ?
C48 S2 Ru01 111.26(16) . . ?
C20 S1 Ru01 96.69(17) . . ?
C20 S1 C21 101.4(2) . . ?
C21 S1 Ru01 111.97(18) . . ?
F7 P1 F6 91.1(3) . . ?
F7 P1 F1 89.2(4) . . ?
F7 P1 F2 90.1(3) . . ?
F7 P1 F3 177.1(4) . . ?
F7 P1 F4 93.2(4) . . ?
F7 P1 F8 109.4(4) . . ?
F6 P1 F2 178.6(4) . . ?
F6 P1 F3 89.5(3) . . ?
F6 P1 F5 77.8(4) . . ?
F6 P1 F8 45.0(3) . . ?
F1 P1 F6 90.5(3) . . ?
F1 P1 F2 88.8(3) . . ?
F1 P1 F3 88.0(4) . . ?
F1 P1 F4 177.5(4) . . ?
F1 P1 F5 125.0(4) . . ?
F1 P1 F8 51.7(3) . . ?
F2 P1 F3 89.3(3) . . ?
F2 P1 F5 103.5(4) . . ?
F2 P1 F8 133.9(4) . . ?
F3 P1 F5 144.2(5) . . ?
F3 P1 F8 69.2(4) . . ?
F4 P1 F6 90.3(3) . . ?
F4 P1 F2 90.3(4) . . ?
F4 P1 F3 89.6(4) . . ?
F4 P1 F5 57.5(4) . . ?
F4 P1 F8 128.0(4) . . ?
F8 P1 F5 118.0(4) . . ?
C1 O1 Ru01 110.8(3) . . ?
C28 O2 Ru01 110.1(3) . . ?
C41 N2 Ru01 112.1(3) . . ?
C41 N2 C42 126.6(4) . . ?
C42 N2 Ru01 120.8(3) . . ?
C14 N1 Ru01 111.7(3) . . ?
C14 N1 C15 126.9(4) . . ?
C15 N1 Ru01 121.0(3) . . ?
N2 C41 C40 128.2(4) . . ?
N2 C41 C28 111.9(4) . . ?
C40 C41 C28 119.8(4) . . ?
C28 C29 C30 120.2(4) . . ?
C34 C29 C28 116.6(4) . . ?
C34 C29 C30 123.1(4) . . ?
O1 C1 C14 117.6(4) . . ?
O1 C1 C2 121.7(4) . . ?
C2 C1 C14 120.6(4) . . ?
C41 C40 H40 119.7 . . ?
C35 C40 C41 120.5(4) . . ?
C35 C40 H40 119.7 . . ?
C40 C35 C36 123.0(4) . . ?
C40 C35 C34 118.1(4) . . ?
C34 C35 C36 118.8(4) . . ?
N2 C42 C43 124.8(4) . . ?
N2 C42 C47 116.4(4) . . ?
C43 C42 C47 118.6(4) . . ?
N1 C14 C1 112.9(4) . . ?
N1 C14 C13 128.0(4) . . ?
C13 C14 C1 119.1(4) . . ?
O2 C28 C41 118.1(4) . . ?
O2 C28 C29 122.2(4) . . ?
C29 C28 C41 119.7(4) . . ?
C42 C43 H43 120.5 . . ?
C44 C43 C42 119.0(5) . . ?
C44 C43 H43 120.5 . . ?
C35 C36 C37 112.1(4) . . ?
C35 C36 C38 111.8(4) . . ?
C35 C36 C39 107.7(4) . . ?
C37 C36 C38 107.3(4) . . ?
C37 C36 C39 108.6(5) . . ?
C38 C36 C39 109.3(5) . . ?
F8 F6 P1 69.6(4) . . ?
C29 C34 C35 124.9(4) . . ?
C29 C34 H34 117.6 . . ?
C35 C34 H34 117.6 . . ?
F8 F1 P1 66.3(4) . . ?
C13 C8 C7 119.2(4) . . ?
C13 C8 C9 123.1(5) . . ?
C7 C8 C9 117.7(5) . . ?
C1 C2 C3 120.3(4) . . ?
C7 C2 C1 116.3(5) . . ?
C7 C2 C3 123.4(5) . . ?
C42 C47 S2 118.7(4) . . ?
C46 C47 S2 120.4(4) . . ?
C46 C47 C42 120.8(4) . . ?
C23 C22 C21 120.6(5) . . ?
C23 C22 C27 118.8(5) . . ?
C27 C22 C21 120.6(5) . . ?
N1 C15 C20 116.2(4) . . ?
C16 C15 N1 124.9(5) . . ?
C16 C15 C20 118.6(5) . . ?
S2 C48 H48A 109.8 . . ?
S2 C48 H48B 109.8 . . ?
H48A C48 H48B 108.3 . . ?
C49 C48 S2 109.4(3) . . ?
C49 C48 H48A 109.8 . . ?
C49 C48 H48B 109.8 . . ?
C14 C13 H13 120.0 . . ?
C8 C13 C14 120.0(5) . . ?
C8 C13 H13 120.0 . . ?
C36 C37 H37A 109.5 . . ?
C36 C37 H37B 109.5 . . ?
C36 C37 H37C 109.5 . . ?
H37A C37 H37B 109.5 . . ?
H37A C37 H37C 109.5 . . ?
H37B C37 H37C 109.5 . . ?
C15 C20 S1 119.6(4) . . ?
C19 C20 S1 119.2(4) . . ?
C19 C20 C15 121.0(5) . . ?
H55A C55 H55B 107.2 . . ?
Cl01 C55 Cl2 100.9(5) . . ?
Cl3 C55 H55A 108.0 . . ?
Cl3 C55 H55B 108.0 . . ?
Cl3 C55 Cl1 117.3(11) . . ?
Cl1 C55 H55A 108.0 . . ?
Cl1 C55 H55B 108.0 . . ?
Cl1 C55 Cl01 46.0(8) . . ?
Cl1 C55 Cl2 76.8(8) . . ?
C8 C7 H7 117.8 . . ?
C2 C7 C8 124.3(5) . . ?
C2 C7 H7 117.8 . . ?
S1 C21 H21A 110.0 . . ?
S1 C21 H21B 110.0 . . ?
C22 C21 S1 108.4(3) . . ?
C22 C21 H21A 110.0 . . ?
C22 C21 H21B 110.0 . . ?
H21A C21 H21B 108.4 . . ?
C23 C24 H24 119.8 . . ?
C25 C24 H24 119.8 . . ?
C25 C24 C23 120.5(5) . . ?
C2 C3 C6 109.7(4) . . ?
C2 C3 C5 111.3(4) . . ?
C4 C3 C2 110.1(4) . . ?
C4 C3 C6 110.1(5) . . ?
C4 C3 C5 108.2(5) . . ?
C5 C3 C6 107.5(5) . . ?
H33A C33 H33B 109.5 . . ?
H33A C33 H33C 109.5 . . ?
H33B C33 H33C 109.5 . . ?
C30 C33 H33A 109.5 . . ?
C30 C33 H33B 109.5 . . ?
C30 C33 H33C 109.5 . . ?
C29 C30 C33 110.2(4) . . ?
C29 C30 C32 109.9(4) . . ?
C32 C30 C33 109.7(4) . . ?
C31 C30 C29 111.1(4) . . ?
C31 C30 C33 107.3(4) . . ?
C31 C30 C32 108.5(4) . . ?
C36 C38 H38A 109.5 . . ?
C36 C38 H38B 109.5 . . ?
C36 C38 H38C 109.5 . . ?
H38A C38 H38B 109.5 . . ?
H38A C38 H38C 109.5 . . ?
H38B C38 H38C 109.5 . . ?
C47 C46 H46 120.3 . . ?
C45 C46 C47 119.5(5) . . ?
C45 C46 H46 120.3 . . ?
C50 C49 C48 120.8(5) . . ?
C50 C49 C54 119.0(6) . . ?
C54 C49 C48 120.2(5) . . ?
C22 C23 C24 120.3(5) . . ?
C22 C23 H23 119.9 . . ?
C24 C23 H23 119.9 . . ?
C20 C19 H19 120.5 . . ?
C18 C19 C20 119.0(6) . . ?
C18 C19 H19 120.5 . . ?
C30 C32 H32A 109.5 . . ?
C30 C32 H32B 109.5 . . ?
C30 C32 H32C 109.5 . . ?
H32A C32 H32B 109.5 . . ?
H32A C32 H32C 109.5 . . ?
H32B C32 H32C 109.5 . . ?
C43 C44 H44 119.3 . . ?
C45 C44 C43 121.4(5) . . ?
C45 C44 H44 119.3 . . ?
C22 C27 H27 119.7 . . ?
C22 C27 C26 120.6(5) . . ?
C26 C27 H27 119.7 . . ?
C18 C17 H17 119.5 . . ?
C16 C17 H17 119.5 . . ?
C16 C17 C18 121.0(5) . . ?
C19 C18 H18 119.8 . . ?
C17 C18 C19 120.3(5) . . ?
C17 C18 H18 119.8 . . ?
C3 C6 H6A 109.5 . . ?
C3 C6 H6B 109.5 . . ?
C3 C6 H6C 109.5 . . ?
H6A C6 H6B 109.5 . . ?
H6A C6 H6C 109.5 . . ?
H6B C6 H6C 109.5 . . ?
C3 C4 H4A 109.5 . . ?
C3 C4 H4B 109.5 . . ?
C3 C4 H4C 109.5 . . ?
H4A C4 H4B 109.5 . . ?
H4A C4 H4C 109.5 . . ?
H4B C4 H4C 109.5 . . ?
C15 C16 H16 120.0 . . ?
C17 C16 C15 120.0(5) . . ?
C17 C16 H16 120.0 . . ?
C36 C39 H39A 109.5 . . ?
C36 C39 H39B 109.5 . . ?
C36 C39 H39C 109.5 . . ?
H39A C39 H39B 109.5 . . ?
H39A C39 H39C 109.5 . . ?
H39B C39 H39C 109.5 . . ?
C11 C9 C8 109.6(5) . . ?
C11 C9 C10 109.1(6) . . ?
C12 C9 C8 112.3(5) . . ?
C12 C9 C11 109.6(6) . . ?
C12 C9 C10 107.6(5) . . ?
C10 C9 C8 108.5(5) . . ?
C3 C5 H5A 109.5 . . ?
C3 C5 H5B 109.5 . . ?
C3 C5 H5C 109.5 . . ?
H5A C5 H5B 109.5 . . ?
H5A C5 H5C 109.5 . . ?
H5B C5 H5C 109.5 . . ?
P1 F4 F5 65.7(5) . . ?
C24 C25 H25 120.2 . . ?
C26 C25 C24 119.6(6) . . ?
C26 C25 H25 120.2 . . ?
C46 C45 H45 119.7 . . ?
C44 C45 C46 120.7(5) . . ?
C44 C45 H45 119.7 . . ?
Cl1 Cl01 C55 64.2(7) . . ?
C30 C31 H31A 109.5 . . ?
C30 C31 H31B 109.5 . . ?
C30 C31 H31C 109.5 . . ?
H31A C31 H31B 109.5 . . ?
H31A C31 H31C 109.5 . . ?
H31B C31 H31C 109.5 . . ?
C49 C50 H50 119.4 . . ?
C49 C50 C51 121.2(7) . . ?
C51 C50 H50 119.4 . . ?
C27 C26 H26 119.9 . . ?
C25 C26 C27 120.2(6) . . ?
C25 C26 H26 119.9 . . ?
C49 C54 H54 120.0 . . ?
C53 C54 C49 119.9(7) . . ?
C53 C54 H54 120.0 . . ?
C9 C11 H11A 109.5 . . ?
C9 C11 H11B 109.5 . . ?
C9 C11 H11C 109.5 . . ?
H11A C11 H11B 109.5 . . ?
H11A C11 H11C 109.5 . . ?
H11B C11 H11C 109.5 . . ?
C54 C53 H53 119.3 . . ?
C54 C53 C52 121.3(7) . . ?
C52 C53 H53 119.3 . . ?
C9 C12 H12A 109.5 . . ?
C9 C12 H12B 109.5 . . ?
C9 C12 H12C 109.5 . . ?
H12A C12 H12B 109.5 . . ?
H12A C12 H12C 109.5 . . ?
H12B C12 H12C 109.5 . . ?
C55 Cl2 Cl1 45.1(4) . . ?
C9 C10 H10A 109.5 . . ?
C9 C10 H10B 109.5 . . ?
C9 C10 H10C 109.5 . . ?
H10A C10 H10B 109.5 . . ?
H10A C10 H10C 109.5 . . ?
H10B C10 H10C 109.5 . . ?
C50 C51 H51 120.4 . . ?
C52 C51 C50 119.2(8) . . ?
C52 C51 H51 120.4 . . ?
C53 C52 C51 119.2(7) . . ?
C53 C52 H52 120.4 . . ?
C51 C52 H52 120.4 . . ?
F4 F5 P1 56.7(4) . . ?
F6 F8 P1 65.4(4) . . ?
F6 F8 F1 116.9(6) . . ?
F1 F8 P1 62.0(4) . . ?
C55 Cl1 Cl2 58.1(6) . . ?
Cl01 Cl1 C55 69.8(8) . . ?
Cl01 Cl1 Cl2 102.2(11) . . ?

loop_
_geom_bond_atom_site_label_1
_geom_bond_atom_site_label_2
_geom_bond_distance
_geom_bond_site_symmetry_2
_geom_bond_publ_flag
Ru01 S2 2.3236(11) . ?
Ru01 S1 2.3256(12) . ?
Ru01 O1 2.022(3) . ?
Ru01 O2 2.026(3) . ?
Ru01 N2 1.983(4) . ?
Ru01 N1 1.991(4) . ?
S2 C47 1.786(5) . ?
S2 C48 1.848(5) . ?
S1 C20 1.786(5) . ?
S1 C21 1.847(5) . ?
P1 F7 1.570(6) . ?
P1 F6 1.593(5) . ?
P1 F1 1.582(6) . ?
P1 F2 1.600(5) . ?
P1 F3 1.600(6) . ?
P1 F4 1.585(6) . ?
P1 F5 1.728(9) . ?
P1 F8 1.641(7) . ?
O1 C1 1.303(6) . ?
O2 C28 1.302(6) . ?
N2 C41 1.364(6) . ?
N2 C42 1.399(6) . ?
N1 C14 1.355(6) . ?
N1 C15 1.404(6) . ?
C41 C40 1.411(6) . ?
C41 C28 1.454(6) . ?
C29 C28 1.424(6) . ?
C29 C34 1.374(7) . ?
C29 C30 1.533(6) . ?
C1 C14 1.446(7) . ?
C1 C2 1.421(7) . ?
C40 H40 0.9300 . ?
C40 C35 1.373(7) . ?
C35 C36 1.524(6) . ?
C35 C34 1.432(6) . ?
C42 C43 1.403(7) . ?
C42 C47 1.415(7) . ?
C14 C13 1.425(7) . ?
C43 H43 0.9300 . ?
C43 C44 1.391(7) . ?
C36 C37 1.530(7) . ?
C36 C38 1.535(7) . ?
C36 C39 1.535(8) . ?
F6 F8 1.238(9) . ?
C34 H34 0.9300 . ?
F1 F8 1.406(8) . ?
C8 C13 1.355(7) . ?
C8 C7 1.432(7) . ?
C8 C9 1.532(7) . ?
C2 C7 1.371(7) . ?
C2 C3 1.534(7) . ?
C47 C46 1.388(7) . ?
C22 C21 1.508(7) . ?
C22 C23 1.383(8) . ?
C22 C27 1.386(8) . ?
C15 C20 1.412(7) . ?
C15 C16 1.396(7) . ?
C48 H48A 0.9700 . ?
C48 H48B 0.9700 . ?
C48 C49 1.500(7) . ?
C13 H13 0.9300 . ?
C37 H37A 0.9600 . ?
C37 H37B 0.9600 . ?
C37 H37C 0.9600 . ?
C20 C19 1.393(7) . ?
C55 H55A 0.9700 . ?
C55 H55B 0.9700 . ?
C55 Cl01 1.603(8) . ?
C55 Cl2 1.842(11) . ?
C55 Cl3 1.380(9) . ?
C55 Cl1 1.537(12) . ?
C7 H7 0.9300 . ?
C21 H21A 0.9700 . ?
C21 H21B 0.9700 . ?
C24 H24 0.9300 . ?
C24 C23 1.390(8) . ?
C24 C25 1.377(9) . ?
C3 C6 1.539(7) . ?
C3 C4 1.530(7) . ?
C3 C5 1.538(7) . ?
C33 H33A 0.9600 . ?
C33 H33B 0.9600 . ?
C33 H33C 0.9600 . ?
C33 C30 1.537(7) . ?
C30 C32 1.535(7) . ?
C30 C31 1.529(7) . ?
C38 H38A 0.9600 . ?
C38 H38B 0.9600 . ?
C38 H38C 0.9600 . ?
C46 H46 0.9300 . ?
C46 C45 1.373(8) . ?
C49 C50 1.375(9) . ?
C49 C54 1.384(8) . ?
C23 H23 0.9300 . ?
C19 H19 0.9300 . ?
C19 C18 1.386(8) . ?
C32 H32A 0.9600 . ?
C32 H32B 0.9600 . ?
C32 H32C 0.9600 . ?
C44 H44 0.9300 . ?
C44 C45 1.371(9) . ?
C27 H27 0.9300 . ?
C27 C26 1.391(8) . ?
C17 H17 0.9300 . ?
C17 C18 1.386(9) . ?
C17 C16 1.381(8) . ?
C18 H18 0.9300 . ?
C6 H6A 0.9600 . ?
C6 H6B 0.9600 . ?
C6 H6C 0.9600 . ?
C4 H4A 0.9600 . ?
C4 H4B 0.9600 . ?
C4 H4C 0.9600 . ?
C16 H16 0.9300 . ?
C39 H39A 0.9600 . ?
C39 H39B 0.9600 . ?
C39 H39C 0.9600 . ?
C9 C11 1.519(8) . ?
C9 C12 1.514(9) . ?
C9 C10 1.530(10) . ?
C5 H5A 0.9600 . ?
C5 H5B 0.9600 . ?
C5 H5C 0.9600 . ?
F4 F5 1.600(11) . ?
C25 H25 0.9300 . ?
C25 C26 1.371(9) . ?
C45 H45 0.9300 . ?
Cl01 Cl1 1.229(19) . ?
C31 H31A 0.9600 . ?
C31 H31B 0.9600 . ?
C31 H31C 0.9600 . ?
C50 H50 0.9300 . ?
C50 C51 1.394(10) . ?
C26 H26 0.9300 . ?
C54 H54 0.9300 . ?
C54 C53 1.375(9) . ?
C11 H11A 0.9600 . ?
C11 H11B 0.9600 . ?
C11 H11C 0.9600 . ?
C53 H53 0.9300 . ?
C53 C52 1.380(12) . ?
C12 H12A 0.9600 . ?
C12 H12B 0.9600 . ?
C12 H12C 0.9600 . ?
Cl2 Cl1 2.113(18) . ?
C10 H10A 0.9600 . ?
C10 H10B 0.9600 . ?
C10 H10C 0.9600 . ?
C51 H51 0.9300 . ?
C51 C52 1.382(13) . ?
C52 H52 0.9300 . ?
